data_7123613
loop_
_publ_author_name
'Yusubov, Mekhman S.'
'Soldatova, Natalya S.'
'Postnikov, Pavel'
'Valiev, Rashid R.'
'Yoshimura, Akira'
'Wirth, Thomas'
'Nemykin, Victor'
'Zhdankin, Viktor V.'

_publ_section_title
;
 2-Iodoxybenzoic acid ditriflate: the most powerful hypervalent iodine(V)
 oxidant
;
_journal_name_full 'Chemical Communications'
_journal_paper_doi 10.1039/C9CC04203B
_journal_year 2019
_chemical_formula_moiety 'C9 H9 F6 I1 O11 S2'
_chemical_formula_sum 'C9 H9 F6 I O11 S2'
_chemical_formula_weight 598.19
_space_group_IT_number 14
_space_group_name_Hall '-P 2yn'
_space_group_name_H-M_alt 'P 1 21/n 1'
_symmetry_cell_setting monoclinic
_symmetry_space_group_name_Hall '-P 2yn'
_symmetry_space_group_name_H-M 'P 1 21/n 1'
_atom_sites_solution_hydrogens difmap
_atom_sites_solution_primary other
_audit_update_record
;
2019-04-06 deposited with the CCDC.    2019-06-07 downloaded from the CCDC.
;
_cell_angle_alpha 90
_cell_angle_beta 97.086(7)
_cell_angle_gamma 90
_cell_formula_units_Z 4
_cell_length_a 15.4493(5)
_cell_length_b 5.7324(2)
_cell_length_c 20.1514(14)
_cell_measurement_reflns_used 8356
_cell_measurement_temperature 123
_cell_measurement_theta_max 68
_cell_measurement_theta_min 3
_cell_volume 1771.01(15)
_computing_cell_refinement 'USER DEFINED CELL REFINEMENT'
_computing_data_collection 'USER DEFINED DATA COLLECTION'
_computing_data_reduction 'USER DEFINED DATA REDUCTION'
_computing_molecular_graphics 'CAMERON (Watkin et al., 1996)'
_computing_publication_material 'CRYSTALS (Betteridge et al., 2003)'
_computing_structure_refinement 'CRYSTALS (Betteridge et al., 2003)'
_computing_structure_solution 'Superflip (Palatinus & Chapuis, 2007)'
_diffrn_ambient_temperature 123
_diffrn_measured_fraction_theta_full 0.962
_diffrn_measured_fraction_theta_max 0.870
_diffrn_measurement_device 'Rigaku RAPID-II'
_diffrn_measurement_device_type 'Image Plate'
_diffrn_measurement_method \w
_diffrn_radiation_monochromator graphite
_diffrn_radiation_type 'Cu K\a'
_diffrn_radiation_wavelength 1.54187
_diffrn_reflns_av_R_equivalents 0.098
_diffrn_reflns_limit_h_max 18
_diffrn_reflns_limit_h_min -12
_diffrn_reflns_limit_k_max 6
_diffrn_reflns_limit_k_min -6
_diffrn_reflns_limit_l_max 17
_diffrn_reflns_limit_l_min -23
_diffrn_reflns_number 8356
_diffrn_reflns_theta_full 25.223
_diffrn_reflns_theta_max 68.171
_diffrn_reflns_theta_min 3.409
_diffrn_standards_decay_% 0.00
_diffrn_standards_interval_time 2
_diffrn_standards_number 8356
_exptl_absorpt_coefficient_mu 17.569
_exptl_absorpt_correction_T_max 0.50
_exptl_absorpt_correction_T_min 0.14
_exptl_absorpt_correction_type multi-scan
_exptl_absorpt_process_details 'DENZO/SCALEPACK (Otwinowski & Minor, 1997)'
_exptl_crystal_colour colourless
_exptl_crystal_density_diffrn 2.243
_exptl_crystal_density_method 'not measured'
_exptl_crystal_description needle
_exptl_crystal_F_000 1160
_exptl_crystal_size_max 0.110
_exptl_crystal_size_mid 0.060
_exptl_crystal_size_min 0.040
_refine_diff_density_max 6.17
_refine_diff_density_min -2.62
_refine_ls_extinction_method None
_refine_ls_goodness_of_fit_ref 0.9094
_refine_ls_hydrogen_treatment mixed
_refine_ls_matrix_type full
_refine_ls_number_parameters 277
_refine_ls_number_reflns 2746
_refine_ls_number_restraints 13
_refine_ls_R_factor_all 0.1213
_refine_ls_R_factor_gt 0.0953
_refine_ls_shift/su_max 0.0005036
_refine_ls_shift/su_mean 0.0000112
_refine_ls_structure_factor_coef Fsqd
_refine_ls_weighting_details
;
 Method= Modified Sheldrick 
 w=1/[\s^2^(F^2^) + ( 0.13P)^2^ +40.86P] 
 ,where P=(max(Fo^2^,0) + 2Fc^2^)/3 
;
_refine_ls_weighting_scheme calc
_refine_ls_wR_factor_all 0.2581
_refine_ls_wR_factor_gt 0.2256
_refine_ls_wR_factor_ref 0.2581
_reflns_limit_h_max 18
_reflns_limit_h_min -18
_reflns_limit_k_max 6
_reflns_limit_k_min 0
_reflns_limit_l_max 23
_reflns_limit_l_min 0
_reflns_number_gt 1810
_reflns_number_total 2811
_reflns_threshold_expression I>2.0\s(I)
_oxford_diffrn_Wilson_B_factor 2.73
_oxford_diffrn_Wilson_scale 2.85
_oxford_refine_ls_r_factor_ref 0.1213
_oxford_refine_ls_scale 0.579(3)
_oxford_reflns_number_all 2746
_oxford_reflns_threshold_expression_ref I>-3.0\s(I)
_cod_data_source_file c9cc04203b2.cif
_cod_data_source_block 1
_cod_depositor_comments
;
The following automatic conversions were performed:

'_atom_sites_solution_primary' value 'Other' changed to 'other'
according to
/home/data/users/saulius/crontab/automatic-downloads/rss-feeds/RSC/lib/dictionaries/cif_core.dic
dictionary named 'cif_core.dic' version 2.4.2 from 2011-04-26.

Automatic conversion script
Id: cif_fix_values 4973 2017-02-22 13:04:09Z antanas 
;
_cod_original_cell_volume 1771.01(12)
_cod_original_sg_symbol_H-M 'P 21/n '
_cod_original_formula_sum 'C9 H9 F6 I1 O11 S2'
_cod_database_code 7123613

loop_
_symmetry_equiv_pos_as_xyz
x,y,z
-x,-y,-z
x+1/2,-y+1/2,z+1/2
-x+1/2,y+1/2,-z+1/2

loop_
_atom_site_label
_atom_site_type_symbol
_atom_site_fract_x
_atom_site_fract_y
_atom_site_fract_z
_atom_site_U_iso_or_equiv
_atom_site_occupancy
_atom_site_adp_type
_atom_site_refinement_flags_posn
I1 I 0.65031(6) 0.02495(17) 0.25324(5) 0.0392 1.0000 Uani D
O2 O 0.6382(6) -0.2496(18) 0.3024(5) 0.0419 1.0000 Uani D
O3 O 0.6422(6) 0.3175(19) 0.1691(5) 0.0427 1.0000 Uani .
C7 C 0.5865(9) 0.268(3) 0.1210(8) 0.0427 1.0000 Uani D
O4 O 0.5768(7) 0.383(2) 0.0657(6) 0.0510 1.0000 Uani D
C2 C 0.5279(9) 0.070(3) 0.1273(8) 0.0424 1.0000 Uani .
C1 C 0.5449(9) -0.073(2) 0.1826(7) 0.0335 1.0000 Uani .
C6 C 0.4942(8) -0.256(3) 0.1921(8) 0.0387 1.0000 Uani .
C5 C 0.4223(10) -0.308(3) 0.1430(9) 0.0562 1.0000 Uani .
C4 C 0.4053(9) -0.173(3) 0.0876(8) 0.0425 1.0000 Uani .
C3 C 0.4584(12) 0.016(3) 0.0787(9) 0.0501 1.0000 Uani .
O1 O 0.7395(7) -0.0737(19) 0.2118(5) 0.0461 1.0000 Uani .
S1 S 0.7348(2) 0.2893(7) 0.4449(2) 0.0415 1.0000 Uani .
O5 O 0.6813(7) 0.1478(19) 0.3982(5) 0.0482 1.0000 Uani .
O6 O 0.8283(6) 0.2453(18) 0.4493(5) 0.0437 1.0000 Uani .
O7 O 0.7152(8) 0.5379(19) 0.4435(7) 0.0560 1.0000 Uani .
C8 C 0.7061(10) 0.196(3) 0.5239(7) 0.0409 1.0000 Uani .
F3 F 0.7193(8) -0.0331(18) 0.5344(5) 0.0675 1.0000 Uani .
F2 F 0.7529(7) 0.303(2) 0.5753(5) 0.0699 1.0000 Uani .
F1 F 0.6228(6) 0.2348(17) 0.5290(5) 0.0577 1.0000 Uani .
S2 S 0.4606(2) 0.1987(7) 0.3398(2) 0.0440 1.0000 Uani .
O8 O 0.4710(8) -0.050(2) 0.3442(7) 0.0594 1.0000 Uani .
O10 O 0.4605(7) 0.314(2) 0.4033(6) 0.0524 1.0000 Uani .
O9 O 0.5158(7) 0.300(2) 0.2952(6) 0.0549 1.0000 Uani .
C9 C 0.3506(11) 0.243(3) 0.2997(9) 0.0479 1.0000 Uani .
F5 F 0.3449(6) 0.156(2) 0.2370(5) 0.0724 1.0000 Uani .
F6 F 0.3348(7) 0.468(2) 0.2911(6) 0.0766 1.0000 Uani .
F4 F 0.2924(7) 0.146(3) 0.3294(6) 0.1015 1.0000 Uani .
O11 O 0.5551(7) 0.678(2) 0.4333(5) 0.0502 1.0000 Uani D
H4 H 0.5066 -0.3486 0.2300 0.0581 1.0000 Uiso R
H3 H 0.3860 -0.4329 0.1496 0.0672 1.0000 Uiso R
H2 H 0.3592 -0.2098 0.0552 0.0612 1.0000 Uiso R
H1 H 0.4476 0.1093 0.0407 0.0672 1.0000 Uiso R
H8 H 0.519(6) 0.578(15) 0.421(7) 0.0635 1.0000 Uiso D
H9 H 0.545(7) 0.790(16) 0.408(6) 0.0500 1.0000 Uiso D
H7 H 0.603(4) 0.625(18) 0.427(6) 0.0500 1.0000 Uiso D
H5 H 0.682(5) -0.328(13) 0.301(7) 0.0500 1.0000 Uiso D
H6 H 0.607(10) 0.501(17) 0.071(3) 0.0603 1.0000 Uiso D

loop_
_atom_site_aniso_label
_atom_site_aniso_U_11
_atom_site_aniso_U_22
_atom_site_aniso_U_33
_atom_site_aniso_U_23
_atom_site_aniso_U_13
_atom_site_aniso_U_12
I1 0.0378(6) 0.0458(7) 0.0314(7) 0.0005(4) -0.0060(5) 0.0012(4)
O2 0.035(5) 0.052(7) 0.039(7) 0.004(5) 0.003(5) 0.001(4)
O3 0.051(6) 0.045(6) 0.031(6) 0.006(5) 0.001(5) 0.011(5)
C7 0.032(7) 0.058(11) 0.034(10) -0.004(8) -0.011(7) -0.004(7)
O4 0.046(6) 0.053(8) 0.049(7) 0.004(6) -0.011(5) -0.007(5)
C2 0.040(8) 0.036(8) 0.048(11) -0.005(8) -0.008(8) 0.011(6)
C1 0.034(7) 0.034(8) 0.029(8) -0.017(7) -0.013(6) -0.002(6)
C6 0.029(7) 0.052(10) 0.033(9) 0.008(7) -0.006(7) -0.001(6)
C5 0.039(8) 0.058(11) 0.066(13) -0.004(10) -0.016(8) 0.003(8)
C4 0.035(7) 0.054(10) 0.037(10) -0.002(8) -0.003(7) -0.006(7)
C3 0.063(11) 0.042(10) 0.041(11) -0.013(8) -0.014(9) -0.001(7)
O1 0.044(6) 0.049(7) 0.040(7) 0.005(5) -0.014(5) -0.001(5)
S1 0.0390(19) 0.047(2) 0.036(2) -0.0022(18) -0.0035(17) 0.0002(16)
O5 0.059(6) 0.048(7) 0.034(6) 0.001(5) -0.009(5) 0.002(5)
O6 0.045(6) 0.052(7) 0.035(7) -0.014(5) 0.008(5) 0.009(5)
O7 0.050(7) 0.047(7) 0.069(9) 0.015(6) -0.001(6) 0.015(5)
C8 0.039(8) 0.066(11) 0.018(8) -0.005(8) 0.004(7) 0.000(7)
F3 0.085(8) 0.065(7) 0.052(7) 0.031(6) 0.009(6) 0.018(6)
F2 0.081(7) 0.099(9) 0.029(6) -0.010(6) 0.001(5) -0.018(6)
F1 0.052(5) 0.068(7) 0.056(7) 0.007(5) 0.015(5) 0.004(5)
S2 0.0374(19) 0.047(2) 0.046(3) 0.005(2) -0.0031(18) 0.0023(16)
O8 0.060(7) 0.048(7) 0.065(9) 0.004(6) -0.016(6) 0.015(6)
O10 0.051(6) 0.066(8) 0.040(7) -0.011(6) 0.003(5) 0.000(6)
O9 0.043(6) 0.060(7) 0.059(8) -0.005(6) -0.005(6) 0.003(5)
C9 0.043(9) 0.064(12) 0.038(11) 0.007(9) 0.009(8) 0.017(8)
F5 0.050(6) 0.107(10) 0.057(7) -0.001(7) -0.009(5) -0.004(6)
F6 0.060(7) 0.091(9) 0.076(9) 0.025(7) -0.004(6) 0.030(6)
F4 0.052(6) 0.184(15) 0.068(9) 0.025(10) 0.003(6) -0.027(8)
O11 0.048(6) 0.060(8) 0.042(7) 0.002(6) 0.001(5) -0.002(6)

loop_
_atom_type_symbol
_atom_type_scat_dispersion_real
_atom_type_scat_dispersion_imag
_atom_type_scat_Cromer_Mann_a1
_atom_type_scat_Cromer_Mann_b1
_atom_type_scat_Cromer_Mann_a2
_atom_type_scat_Cromer_Mann_b2
_atom_type_scat_Cromer_Mann_a3
_atom_type_scat_Cromer_Mann_b3
_atom_type_scat_Cromer_Mann_a4
_atom_type_scat_Cromer_Mann_b4
_atom_type_scat_Cromer_Mann_c
_atom_type_scat_source
C 0.0181 0.0091 2.3100 20.8439 1.0200 10.2075 1.5886 0.5687 0.8650 51.6512 0.2156 'International Tables Vol C 4.2.6.8 and 6.1.1.4'
H 0.0000 0.0000 0.4930 10.5109 0.3229 26.1257 0.1402 3.1424 0.0408 57.7998 0.0030 'International Tables Vol C 4.2.6.8 and 6.1.1.4'
F 0.0727 0.0534 3.5392 10.2825 2.6412 4.2944 1.5170 0.2615 1.0243 26.1476 0.2776 'International Tables Vol C 4.2.6.8 and 6.1.1.4'
I -0.3257 6.8362 20.1472 4.3470 18.9949 0.3814 7.5138 27.7660 2.2735 66.8776 4.0712 'International Tables Vol C 4.2.6.8 and 6.1.1.4'
O 0.0492 0.0322 3.0485 13.2771 2.2868 5.7011 1.5463 0.3239 0.8670 32.9089 0.2508 'International Tables Vol C 4.2.6.8 and 6.1.1.4'
S 0.3331 0.5567 6.9053 1.4679 5.2034 22.2151 1.4379 0.2536 1.5863 56.1720 0.8669 'International Tables Vol C 4.2.6.8 and 6.1.1.4'

loop_
_geom_angle_atom_site_label_1
_geom_angle_atom_site_label_2
_geom_angle_atom_site_label_3
_geom_angle
_geom_angle_publ_flag
O2 I1 O3 165.0(4) yes
O2 I1 C1 90.8(5) yes
O3 I1 C1 74.7(5) yes
O2 I1 O1 96.5(5) yes
O3 I1 O1 82.3(4) yes
C1 I1 O1 100.2(5) yes
I1 O2 H5 108.000(10) no
I1 O3 C7 111.4(11) yes
O3 C7 O4 123.4(15) yes
O3 C7 C2 118.8(15) yes
O4 C7 C2 117.7(12) yes
C7 O4 H6 108.000(11) no
C7 C2 C1 118.0(13) yes
C7 C2 C3 122.6(15) yes
C1 C2 C3 119.4(15) yes
I1 C1 C2 116.4(11) yes
I1 C1 C6 122.0(11) yes
C2 C1 C6 121.5(12) yes
C1 C6 C5 119.0(15) yes
C1 C6 H4 120.1 no
C5 C6 H4 120.9 no
C6 C5 C4 120.5(16) yes
C6 C5 H3 119.7 no
C4 C5 H3 119.8 no
C5 C4 C3 119.7(14) yes
C5 C4 H2 120.3 no
C3 C4 H2 119.9 no
C2 C3 C4 119.8(16) yes
C2 C3 H1 119.7 no
C4 C3 H1 120.5 no
O5 S1 O6 115.4(6) yes
O5 S1 O7 116.2(7) yes
O6 S1 O7 111.8(7) yes
O5 S1 C8 103.4(7) yes
O6 S1 C8 104.4(7) yes
O7 S1 C8 103.7(8) yes
S1 C8 F3 112.5(11) yes
S1 C8 F2 112.5(12) yes
F3 C8 F2 105.7(13) yes
S1 C8 F1 111.7(11) yes
F3 C8 F1 106.4(13) yes
F2 C8 F1 107.6(13) yes
O8 S2 O10 114.4(8) yes
O8 S2 O9 111.6(8) yes
O10 S2 O9 115.9(7) yes
O8 S2 C9 105.0(8) yes
O10 S2 C9 103.2(8) yes
O9 S2 C9 105.2(8) yes
S2 C9 F5 108.4(11) yes
S2 C9 F6 110.2(13) yes
F5 C9 F6 104.4(15) yes
S2 C9 F4 114.1(13) yes
F5 C9 F4 108.0(16) yes
F6 C9 F4 111.2(16) yes
H8 O11 H9 107.000(9) no
H8 O11 H7 107.000(7) no
H9 O11 H7 107.000(8) no

loop_
_geom_bond_atom_site_label_1
_geom_bond_atom_site_label_2
_geom_bond_distance
_geom_bond_publ_flag
I1 O2 1.881(10) yes
I1 O3 2.377(10) yes
I1 C1 2.102(11) yes
I1 O1 1.790(12) yes
O2 H5 0.82(2) no
O3 C7 1.248(16) yes
C7 O4 1.288(18) yes
C7 C2 1.47(2) yes
O4 H6 0.82(2) no
C2 C1 1.38(2) yes
C2 C3 1.39(2) yes
C1 C6 1.34(2) yes
C6 C5 1.426(18) yes
C6 H4 0.930 no
C5 C4 1.36(2) yes
C5 H3 0.930 no
C4 C3 1.39(2) yes
C4 H2 0.930 no
C3 H1 0.930 no
S1 O5 1.427(11) yes
S1 O6 1.459(10) yes
S1 O7 1.457(11) yes
S1 C8 1.786(17) yes
C8 F3 1.342(18) yes
C8 F2 1.337(16) yes
C8 F1 1.322(16) yes
S2 O8 1.437(12) yes
S2 O10 1.441(11) yes
S2 O9 1.435(13) yes
S2 C9 1.807(16) yes
C9 F5 1.353(19) yes
C9 F6 1.319(18) yes
C9 F4 1.27(2) yes
O11 H8 0.82(2) no
O11 H9 0.82(2) no
O11 H7 0.82(2) no

loop_
_geom_hbond_atom_site_label_D
_geom_hbond_atom_site_label_H
_geom_hbond_atom_site_label_A
_geom_hbond_site_symmetry_A
_geom_hbond_angle_DHA
_geom_hbond_distance_DH
_geom_hbond_distance_HA
_geom_hbond_distance_DA
_geom_hbond_publ_flag
C6 H4 O9 1_545 157.1(4) 0.930 2.402 3.28(2) yes
C3 H1 O6 3_454 144.3(5) 0.930 2.579 3.38(2) yes
O11 H8 O10 . 166(12) 0.823 1.771 2.58(2) yes
O11 H9 O8 1_565 150(12) 0.822 1.857 2.60(2) yes
O11 H7 O7 . 160(12) 0.823 1.795 2.59(2) yes
O2 H5 O1 4_645 164(14) 0.816 1.895 2.69(2) yes
O4 H6 O6 4_655 159(9) 0.819 1.798 2.58(2) yes
